data_2019191
loop_
_publ_author_name
'Mirzaei, Masoud'
'Eshtiagh-Hosseini, Hossein'
'Karrabi, Zahra'
'Notash, Behrouz'

_publ_section_title
;
 <i>catena</i>-Poly[[di-\m~2~-aqua-hexaaquabis(\m~3~-4-oxidopyridine-2,6-dicarboxylato)trimanganese(II)]
 trihydrate]: a new one-dimensional coordination polymer based on a
 trinuclear Mn^II^ complex of chelidamic acid
;
_journal_coeditor_code SF3207
_journal_issue 10
_journal_name_full 'Acta Crystallographica Section C'
_journal_page_first 1140
_journal_page_last 1143
_journal_paper_doi 10.1107/S0108270113025006
_journal_volume 69
_journal_year 2013
_chemical_formula_iupac '[Mn3 (C7 H2 N O5)2 (H2 O)8] , 3H2 O'
_chemical_formula_moiety 'C14 H20 Mn3 N2 O18, 3(H2 O)'
_chemical_formula_sum 'C14 H26 Mn3 N2 O21'
_chemical_formula_weight 723.19
_chemical_name_systematic
'<i>catena</i>-Poly[[di-\m~2~-aqua-hexaaquabis(\m~3~-4-oxidopyridine-2,6-dicarboxylato)trimanganese(II)] trihydrate]'
_space_group_crystal_system monoclinic
_space_group_IT_number 15
_space_group_name_Hall '-C 2yc'
_space_group_name_H-M_alt 'C 1 2/c 1'
_symmetry_space_group_name_Hall '-C 2yc'
_symmetry_space_group_name_H-M 'C 1 2/c 1'
_atom_sites_solution_hydrogens geom
_atom_sites_solution_primary direct
_atom_sites_solution_secondary difmap
_audit_creation_method
;
  Olex2 1.2
  (compiled May  9 2012 12:37:22, GUI svn.r4230)
;
_cell_angle_alpha 90.00
_cell_angle_beta 96.07(3)
_cell_angle_gamma 90.00
_cell_formula_units_Z 4
_cell_length_a 11.156(2)
_cell_length_b 14.659(3)
_cell_length_c 15.887(3)
_cell_measurement_reflns_used 3478
_cell_measurement_temperature 120(2)
_cell_measurement_theta_max 29.12
_cell_measurement_theta_min 2.30
_cell_volume 2583.5(9)
_computing_cell_refinement 'X-AREA (Stoe & Cie, 2005)'
_computing_data_collection 'X-AREA (Stoe & Cie, 2005)'
_computing_data_reduction 'X-AREA (Stoe & Cie, 2005)'
_computing_molecular_graphics 'OLEX2 (Dolomanov <i>et al.</i>, 2009)'
_computing_publication_material 'OLEX2 (Dolomanov <i>et al.</i>, 2009)'
_computing_structure_refinement 'SHELXL97 (Sheldrick, 2008)'
_computing_structure_solution 'SHELXS97 (Sheldrick, 2008)'
_diffrn_ambient_temperature 120(2)
_diffrn_detector_area_resol_mean 0.15
_diffrn_measured_fraction_theta_full 0.999
_diffrn_measured_fraction_theta_max 0.999
_diffrn_measurement_device_type 'Stoe IPDS 2T'
_diffrn_measurement_method 'rotation method'
_diffrn_radiation_monochromator graphite
_diffrn_radiation_type MoK\a
_diffrn_radiation_wavelength 0.71073
_diffrn_reflns_av_R_equivalents 0.0480
_diffrn_reflns_limit_h_max 15
_diffrn_reflns_limit_h_min -12
_diffrn_reflns_limit_k_max 20
_diffrn_reflns_limit_k_min -20
_diffrn_reflns_limit_l_max 21
_diffrn_reflns_limit_l_min -21
_diffrn_reflns_number 10298
_diffrn_reflns_theta_full 29.12
_diffrn_reflns_theta_max 29.12
_diffrn_reflns_theta_min 2.30
_diffrn_standards_number 0
_exptl_absorpt_coefficient_mu 1.542
_exptl_absorpt_correction_T_max 0.7181
_exptl_absorpt_correction_T_min 0.6809
_exptl_absorpt_correction_type numerical
_exptl_absorpt_process_details 'shape of crystal determined optically'
_exptl_crystal_colour colourless
_exptl_crystal_density_diffrn 1.859
_exptl_crystal_density_method 'not measured'
_exptl_crystal_description block
_exptl_crystal_F_000 1468
_exptl_crystal_size_max 0.27
_exptl_crystal_size_mid 0.25
_exptl_crystal_size_min 0.23
_refine_diff_density_max 0.890
_refine_diff_density_min -0.730
_refine_ls_extinction_method none
_refine_ls_goodness_of_fit_ref 1.006
_refine_ls_hydrogen_treatment mixed
_refine_ls_matrix_type full
_refine_ls_number_parameters 225
_refine_ls_number_reflns 3478
_refine_ls_number_restraints 0
_refine_ls_restrained_S_all 1.006
_refine_ls_R_factor_all 0.0553
_refine_ls_R_factor_gt 0.0397
_refine_ls_shift/su_max 0.000
_refine_ls_shift/su_mean 0.000
_refine_ls_structure_factor_coef Fsqd
_refine_ls_weighting_details 'calc w = 1/[\s^2^(Fo^2^)+(0.0390P)^2^+6.1170P] where P=(Fo^2^+2Fc^2^)/3'
_refine_ls_weighting_scheme calc
_refine_ls_wR_factor_gt 0.0837
_refine_ls_wR_factor_ref 0.0885
_reflns_number_gt 2816
_reflns_number_total 3478
_reflns_threshold_expression I>2\s(I)
_cod_data_source_file sf3207.cif
_cod_data_source_block I
_cod_database_code 2019191

loop_
_space_group_symop_id
_space_group_symop_operation_xyz
1 'x, y, z'
2 '-x, y, -z+1/2'
3 'x+1/2, y+1/2, z'
4 '-x+1/2, y+1/2, -z+1/2'
5 '-x, -y, -z'
6 'x, -y, z-1/2'
7 '-x+1/2, -y+1/2, -z'
8 'x+1/2, -y+1/2, z-1/2'

loop_
_atom_site_type_symbol
_atom_site_label
_atom_site_fract_x
_atom_site_fract_y
_atom_site_fract_z
_atom_site_U_iso_or_equiv
_atom_site_adp_type
_atom_site_calc_flag
_atom_site_refinement_flags
_atom_site_occupancy
_atom_site_symmetry_multiplicity
Mn Mn1 0.36914(3) 0.73674(2) 0.42522(2) 0.01410(10) Uani d . 1 1
Mn Mn2 0.5000 0.62106(3) 0.2500 0.01295(12) Uani d S 1 2
O O1 0.54200(15) 0.71787(11) 0.35205(10) 0.0149(3) Uani d . 1 1
O O2 0.72986(16) 0.76526(13) 0.33967(11) 0.0204(4) Uani d . 1 1
O O3 0.77451(15) 1.01512(11) 0.56725(10) 0.0149(3) Uani d . 1 1
O O4 0.31850(15) 0.80217(11) 0.55390(10) 0.0153(3) Uani d . 1 1
O O5 0.36727(15) 0.91453(12) 0.64747(11) 0.0175(3) Uani d . 1 1
O O6 0.31107(18) 0.85040(13) 0.34424(12) 0.0198(4) Uani d . 1 1
O O7 0.42150(17) 0.60531(13) 0.47596(12) 0.0199(4) Uani d . 1 1
O O8 0.32102(15) 0.65326(12) 0.29041(11) 0.0156(3) Uani d . 1 1
O O9 0.52009(18) 0.51457(13) 0.34499(12) 0.0195(4) Uani d . 1 1
O O10 0.0000 0.44449(19) 0.2500 0.0226(5) Uani d S 1 2
O O11 0.9566(3) 0.8385(2) 0.3335(4) 0.0803(16) Uani d . 1 1
N N1 0.52220(17) 0.81985(13) 0.48515(12) 0.0129(4) Uani d . 1 1
C C1 0.6352(2) 0.76621(16) 0.37481(14) 0.0141(4) Uani d . 1 1
C C2 0.6252(2) 0.82861(15) 0.44875(14) 0.0125(4) Uani d . 1 1
C C3 0.7137(2) 0.89153(15) 0.47464(15) 0.0141(4) Uani d . 1 1
H H3 0.7852 0.8949 0.4471 0.017 Uiso calc R 1 1
C C4 0.6970(2) 0.95074(15) 0.54235(14) 0.0128(4) Uani d . 1 1
C C5 0.5906(2) 0.93861(16) 0.58166(15) 0.0147(4) Uani d . 1 1
H H5 0.5764 0.9748 0.6292 0.018 Uiso calc R 1 1
C C6 0.5074(2) 0.87417(15) 0.55087(14) 0.0132(4) Uani d . 1 1
C C7 0.3885(2) 0.86337(15) 0.58808(14) 0.0132(4) Uani d . 1 1
H H6A 0.356(4) 0.874(3) 0.316(3) 0.041(11) Uiso d . 1 1
H H6B 0.287(3) 0.897(2) 0.370(2) 0.022(8) Uiso d . 1 1
H H7A 0.376(4) 0.569(3) 0.498(3) 0.044(11) Uiso d . 1 1
H H7B 0.448(3) 0.574(3) 0.444(2) 0.030(10) Uiso d . 1 1
H H8A 0.262(4) 0.625(3) 0.307(3) 0.060(14) Uiso d . 1 1
H H8B 0.298(3) 0.688(3) 0.252(2) 0.036(10) Uiso d . 1 1
H H9A 0.587(4) 0.511(3) 0.370(2) 0.040(11) Uiso d . 1 1
H H9B 0.489(4) 0.463(3) 0.333(2) 0.035(10) Uiso d . 1 1
H H10 0.044(4) 0.481(3) 0.287(3) 0.054(13) Uiso d . 1 1
H H11A 0.904(6) 0.813(4) 0.334(3) 0.072(17) Uiso d . 1 1
H H11B 0.920(6) 0.855(4) 0.292(4) 0.086 Uiso d . 1 1

loop_
_atom_site_aniso_label
_atom_site_aniso_U_11
_atom_site_aniso_U_22
_atom_site_aniso_U_33
_atom_site_aniso_U_12
_atom_site_aniso_U_13
_atom_site_aniso_U_23
Mn1 0.01057(17) 0.01546(17) 0.01758(18) -0.00431(13) 0.00764(13) -0.00428(13)
Mn2 0.0123(2) 0.0142(2) 0.0133(2) 0.000 0.00552(18) 0.000
O1 0.0125(8) 0.0171(8) 0.0166(8) -0.0042(6) 0.0077(6) -0.0046(6)
O2 0.0142(8) 0.0266(9) 0.0223(9) -0.0074(7) 0.0107(7) -0.0085(7)
O3 0.0115(8) 0.0157(8) 0.0183(8) -0.0044(6) 0.0048(6) -0.0025(6)
O4 0.0106(7) 0.0180(8) 0.0185(8) -0.0050(6) 0.0072(6) -0.0049(6)
O5 0.0157(8) 0.0193(8) 0.0193(8) -0.0060(7) 0.0107(7) -0.0071(7)
O6 0.0211(9) 0.0193(9) 0.0201(9) 0.0008(7) 0.0071(7) -0.0040(7)
O7 0.0163(9) 0.0229(9) 0.0222(9) -0.0017(7) 0.0101(7) 0.0051(8)
O8 0.0101(8) 0.0191(8) 0.0185(8) -0.0006(7) 0.0064(6) 0.0053(7)
O9 0.0153(9) 0.0195(9) 0.0233(9) -0.0020(7) 0.0005(7) 0.0034(7)
O10 0.0284(15) 0.0200(12) 0.0204(13) 0.000 0.0080(11) 0.000
O11 0.0220(13) 0.0297(14) 0.193(5) -0.0127(11) 0.030(2) -0.020(2)
N1 0.0111(9) 0.0147(9) 0.0141(9) -0.0031(7) 0.0068(7) -0.0027(7)
C1 0.0132(10) 0.0154(10) 0.0148(10) -0.0006(8) 0.0065(8) -0.0010(8)
C2 0.0113(10) 0.0149(10) 0.0124(10) -0.0014(8) 0.0062(8) -0.0014(8)
C3 0.0107(10) 0.0169(10) 0.0157(10) -0.0040(8) 0.0063(8) -0.0022(8)
C4 0.0098(10) 0.0141(10) 0.0147(10) -0.0023(8) 0.0029(8) 0.0011(8)
C5 0.0127(10) 0.0159(10) 0.0166(11) -0.0033(9) 0.0065(8) -0.0043(8)
C6 0.0117(10) 0.0141(10) 0.0147(10) -0.0017(8) 0.0060(8) 0.0004(8)
C7 0.0121(10) 0.0138(10) 0.0148(10) -0.0022(8) 0.0062(8) -0.0004(8)

loop_
_atom_type_symbol
_atom_type_description
_atom_type_scat_dispersion_real
_atom_type_scat_dispersion_imag
_atom_type_scat_source
C C 0.0033 0.0016 'International Tables Vol C Tables 4.2.6.8 and 6.1.1.4'
H H 0.0000 0.0000 'International Tables Vol C Tables 4.2.6.8 and 6.1.1.4'
N N 0.0061 0.0033 'International Tables Vol C Tables 4.2.6.8 and 6.1.1.4'
O O 0.0106 0.0060 'International Tables Vol C Tables 4.2.6.8 and 6.1.1.4'
Mn Mn 0.3368 0.7283 'International Tables Vol C Tables 4.2.6.8 and 6.1.1.4'

loop_
_geom_angle_atom_site_label_1
_geom_angle_atom_site_label_2
_geom_angle_atom_site_label_3
_geom_angle_site_symmetry_1
_geom_angle_site_symmetry_3
_geom_angle
O1 Mn1 O4 . . 138.38(6)
O1 Mn1 O8 . . 68.37(6)
O4 Mn1 O1 7_566 . 150.32(6)
O4 Mn1 O4 7_566 . 70.32(7)
O4 Mn1 O8 7_566 . 83.17(6)
O4 Mn1 O8 . . 153.25(6)
O6 Mn1 O1 . . 90.36(7)
O6 Mn1 O4 . . 96.73(7)
O6 Mn1 O4 . 7_566 93.37(7)
O6 Mn1 O8 . . 80.92(7)
O6 Mn1 N1 . . 90.04(8)
O7 Mn1 O1 . . 82.88(7)
O7 Mn1 O4 . 7_566 86.39(7)
O7 Mn1 O4 . . 96.84(7)
O7 Mn1 O6 . . 165.49(8)
O7 Mn1 O8 . . 84.65(7)
O7 Mn1 N1 . . 99.47(8)
N1 Mn1 O1 . . 69.32(6)
N1 Mn1 O4 . . 69.71(6)
N1 Mn1 O4 . 7_566 140.01(7)
N1 Mn1 O8 . . 136.58(7)
O1 Mn2 O1 . 2_655 98.24(9)
O1 Mn2 O8 . 2_655 86.96(7)
O1 Mn2 O8 2_655 2_655 76.92(7)
O1 Mn2 O8 2_655 . 86.96(7)
O1 Mn2 O8 . . 76.92(7)
O8 Mn2 O8 2_655 . 155.36(10)
O9 Mn2 O1 2_655 2_655 87.28(7)
O9 Mn2 O1 . . 87.28(7)
O9 Mn2 O1 2_655 . 172.21(7)
O9 Mn2 O1 . 2_655 172.21(7)
O9 Mn2 O8 . 2_655 109.02(7)
O9 Mn2 O8 2_655 2_655 88.95(7)
O9 Mn2 O8 . . 88.95(7)
O9 Mn2 O8 2_655 . 109.02(7)
O9 Mn2 O9 2_655 . 87.79(11)
Mn2 O1 Mn1 . . 108.68(7)
C1 O1 Mn1 . . 118.42(14)
C1 O1 Mn2 . . 132.79(15)
Mn1 O4 Mn1 7_566 . 109.68(7)
C7 O4 Mn1 . . 117.40(14)
C7 O4 Mn1 . 7_566 131.33(14)
Mn1 O6 H6A . . 121(3)
Mn1 O6 H6B . . 115(2)
H6A O6 H6B . . 100(4)
Mn1 O7 H7A . . 125(3)
Mn1 O7 H7B . . 113(3)
H7A O7 H7B . . 101(4)
Mn1 O8 H8A . . 94(3)
Mn1 O8 H8B . . 111(3)
Mn2 O8 Mn1 . . 103.69(7)
Mn2 O8 H8A . . 138(3)
Mn2 O8 H8B . . 98(3)
H8A O8 H8B . . 110(4)
Mn2 O9 H9A . . 114(3)
Mn2 O9 H9B . . 119(3)
H9A O9 H9B . . 113(4)
H11A O11 H11B . . 80(6)
C2 N1 Mn1 . . 121.27(15)
C6 N1 Mn1 . . 120.47(15)
C6 N1 C2 . . 117.39(19)
O1 C1 C2 . . 115.67(19)
O2 C1 O1 . . 124.7(2)
O2 C1 C2 . . 119.6(2)
N1 C2 C1 . . 114.54(19)
N1 C2 C3 . . 123.5(2)
C3 C2 C1 . . 122.0(2)
C2 C3 H3 . . 120.3
C2 C3 C4 . . 119.3(2)
C4 C3 H3 . . 120.3
O3 C4 C3 . . 122.5(2)
O3 C4 C5 . . 121.1(2)
C5 C4 C3 . . 116.5(2)
C4 C5 H5 . . 120.1
C6 C5 C4 . . 119.8(2)
C6 C5 H5 . . 120.1
N1 C6 C5 . . 123.5(2)
N1 C6 C7 . . 115.3(2)
C5 C6 C7 . . 121.2(2)
O4 C7 C6 . . 115.44(19)
O5 C7 O4 . . 126.2(2)
O5 C7 C6 . . 118.4(2)

loop_
_geom_bond_atom_site_label_1
_geom_bond_atom_site_label_2
_geom_bond_site_symmetry_2
_geom_bond_distance
Mn1 O1 . 2.3707(17)
Mn1 O4 7_566 2.2279(17)
Mn1 O4 . 2.3795(17)
Mn1 O6 . 2.162(2)
Mn1 O7 . 2.146(2)
Mn1 O8 . 2.4758(19)
Mn1 N1 . 2.228(2)
Mn2 O1 . 2.1682(17)
Mn2 O1 2_655 2.1682(17)
Mn2 O8 . 2.2119(17)
Mn2 O8 2_655 2.2119(17)
Mn2 O9 2_655 2.1664(19)
Mn2 O9 . 2.1664(19)
O1 C1 . 1.279(3)
O2 C1 . 1.246(3)
O3 C4 . 1.312(3)
O4 Mn1 7_566 2.2279(17)
O4 C7 . 1.273(3)
O5 C7 . 1.247(3)
O6 H6A . 0.78(4)
O6 H6B . 0.85(4)
O7 H7A . 0.84(4)
O7 H7B . 0.77(4)
O8 H8A . 0.84(5)
O8 H8B . 0.82(4)
O9 H9A . 0.81(4)
O9 H9B . 0.84(4)
O10 H10 . 0.91(4)
O11 H11A . 0.70(6)
O11 H11B . 0.78(6)
N1 C2 . 1.346(3)
N1 C6 . 1.337(3)
C1 C2 . 1.502(3)
C2 C3 . 1.382(3)
C3 H3 . 0.9500
C3 C4 . 1.410(3)
C4 C5 . 1.409(3)
C5 H5 . 0.9500
C5 C6 . 1.378(3)
C6 C7 . 1.517(3)

loop_
_geom_hbond_atom_site_label_D
_geom_hbond_atom_site_label_H
_geom_hbond_atom_site_label_A
_geom_hbond_site_symmetry_A
_geom_hbond_distance_DH
_geom_hbond_distance_HA
_geom_hbond_distance_DA
_geom_hbond_angle_DHA
C5 H5 O10 7_566 0.95 2.48 3.418(3) 168.9
O6 H6A O10 3 0.78(4) 2.26(4) 3.042(2) 173(4)
O6 H6B O3 5_676 0.85(4) 1.81(4) 2.657(3) 173(3)
O7 H7A O3 3_445 0.84(4) 1.84(4) 2.654(2) 164(4)
O8 H8A O5 7_566 0.84(5) 1.78(5) 2.610(2) 169(5)
O9 H9A O3 7_666 0.81(4) 1.79(4) 2.590(3) 170(4)
O9 H9B O11 3_445 0.84(4) 1.87(4) 2.678(4) 162(4)
O10 H10 O5 7_566 0.91(4) 2.04(4) 2.934(3) 168(4)
O11 H11A O2 . 0.70(6) 2.07(6) 2.759(3) 167(6)
O11 H11B O11 2_755 0.78(6) 2.54(7) 2.920(11) 111(6)

loop_
_geom_torsion_atom_site_label_1
_geom_torsion_atom_site_label_2
_geom_torsion_atom_site_label_3
_geom_torsion_atom_site_label_4
_geom_torsion_site_symmetry_1
_geom_torsion_site_symmetry_4
_geom_torsion
Mn1 O1 C1 O2 . . -177.23(19)
Mn1 O1 C1 C2 . . 1.9(3)
Mn1 O4 C7 O5 7_566 . 4.3(4)
Mn1 O4 C7 O5 . . 168.29(19)
Mn1 O4 C7 C6 . . -10.9(3)
Mn1 O4 C7 C6 7_566 . -174.88(15)
Mn1 N1 C2 C1 . . -10.0(3)
Mn1 N1 C2 C3 . . 168.00(18)
Mn1 N1 C6 C5 . . -168.49(18)
Mn1 N1 C6 C7 . . 8.9(3)
Mn2 O1 C1 O2 . . -1.5(4)
Mn2 O1 C1 C2 . . 177.63(15)
O1 Mn1 O4 Mn1 . 7_566 -170.64(7)
O1 Mn1 O4 C7 . . 22.1(2)
O1 Mn1 O8 Mn2 . . 11.20(6)
O1 Mn1 N1 C2 . . 8.02(17)
O1 Mn1 N1 C6 . . 177.13(19)
O1 Mn2 O1 Mn1 2_655 . 97.46(8)
O1 Mn2 O1 C1 2_655 . -78.6(2)
O1 Mn2 O8 Mn1 2_655 . -110.88(8)
O1 Mn2 O8 Mn1 . . -11.70(7)
O1 C1 C2 N1 . . 4.9(3)
O1 C1 C2 C3 . . -173.1(2)
O2 C1 C2 N1 . . -176.0(2)
O2 C1 C2 C3 . . 6.0(4)
O3 C4 C5 C6 . . 176.0(2)
O4 Mn1 O1 Mn2 7_566 . 5.64(17)
O4 Mn1 O1 Mn2 . . 167.62(7)
O4 Mn1 O1 C1 . . -15.7(2)
O4 Mn1 O1 C1 7_566 . -177.66(16)
O4 Mn1 O4 Mn1 7_566 7_566 0.0
O4 Mn1 O4 C7 7_566 . -167.3(2)
O4 Mn1 O8 Mn2 7_566 . -160.24(8)
O4 Mn1 O8 Mn2 . . -167.83(10)
O4 Mn1 N1 C2 7_566 . -177.64(15)
O4 Mn1 N1 C2 . . -179.51(19)
O4 Mn1 N1 C6 7_566 . -8.5(2)
O4 Mn1 N1 C6 . . -10.39(16)
O6 Mn1 O1 Mn2 . . -91.81(8)
O6 Mn1 O1 C1 . . 84.89(17)
O6 Mn1 O4 Mn1 . 7_566 91.18(9)
O6 Mn1 O4 C7 . . -76.11(17)
O6 Mn1 O8 Mn2 . . 105.22(8)
O6 Mn1 N1 C2 . . -82.35(18)
O6 Mn1 N1 C6 . . 86.77(18)
O7 Mn1 O1 Mn2 . . 75.31(8)
O7 Mn1 O1 C1 . . -107.98(18)
O7 Mn1 O4 Mn1 . 7_566 -83.66(9)
O7 Mn1 O4 C7 . . 109.04(17)
O7 Mn1 O8 Mn2 . . -73.25(8)
O7 Mn1 N1 C2 . . 86.65(18)
O7 Mn1 N1 C6 . . -104.24(18)
O8 Mn1 O1 Mn2 . . -11.73(7)
O8 Mn1 O1 C1 . . 164.98(18)
O8 Mn1 O4 Mn1 . 7_566 8.01(18)
O8 Mn1 O4 C7 . . -159.28(16)
O8 Mn1 N1 C2 . . -5.6(2)
O8 Mn1 N1 C6 . . 163.55(15)
O8 Mn2 O1 Mn1 . . 12.54(7)
O8 Mn2 O1 Mn1 2_655 . 173.76(8)
O8 Mn2 O1 C1 . . -163.5(2)
O8 Mn2 O1 C1 2_655 . -2.3(2)
O8 Mn2 O8 Mn1 2_655 . -62.13(5)
O9 Mn2 O1 Mn1 . . -77.02(8)
O9 Mn2 O1 Mn1 2_655 . -127.8(5)
O9 Mn2 O1 C1 2_655 . 56.2(6)
O9 Mn2 O1 C1 . . 106.9(2)
O9 Mn2 O8 Mn1 . . 75.75(8)
O9 Mn2 O8 Mn1 2_655 . 163.05(7)
N1 Mn1 O1 Mn2 . . 178.28(9)
N1 Mn1 O1 C1 . . -5.02(16)
N1 Mn1 O4 Mn1 . 7_566 178.73(10)
N1 Mn1 O4 C7 . . 11.44(16)
N1 Mn1 O8 Mn2 . . 24.88(13)
N1 C2 C3 C4 . . -0.3(4)
N1 C6 C7 O4 . . 1.9(3)
N1 C6 C7 O5 . . -177.3(2)
C1 C2 C3 C4 . . 177.5(2)
C2 N1 C6 C5 . . 1.0(3)
C2 N1 C6 C7 . . 178.4(2)
C2 C3 C4 O3 . . -176.4(2)
C2 C3 C4 C5 . . 2.4(3)
C3 C4 C5 C6 . . -2.8(3)
C4 C5 C6 N1 . . 1.1(4)
C4 C5 C6 C7 . . -176.1(2)
C5 C6 C7 O4 . . 179.4(2)
C5 C6 C7 O5 . . 0.1(3)
C6 N1 C2 C1 . . -179.4(2)
C6 N1 C2 C3 . . -1.4(3)
